data_2208712
loop_
_publ_author_name
'Marjani, Katayoun '
'Davies, Sian C.'
'Durrant, Marcus C.'
'Hughes, David L.'
'Khodamorad, Nejat'

_publ_section_title
;
 Di-\m-pyridine-2-thiolato-bis[chloro(triphenylphosphine)copper(I)]
;
_journal_coeditor_code SJ2006
_journal_issue 4
_journal_name_full 'Acta Crystallographica Section E'
_journal_page_first m744
_journal_page_last m746
_journal_paper_doi 10.1107/S1600536806006672
_journal_volume 62
_journal_year 2006
_chemical_formula_iupac '[Cu2 (C5 H5 N S)2 Cl2 (C18 H15 P)2]'
_chemical_formula_moiety 'C46 H40 Cl2 Cu2 N2 P2 S2'
_chemical_formula_structural '[Cu2 (C5 H5 N S)2 Cl2 (C18 H15 P)2]'
_chemical_formula_sum 'C46 H40 Cl2 Cu2 N2 P2 S2'
_chemical_formula_weight 944.84
_chemical_name_systematic
;
Di-\m-pyridine-2-thiolato-bis[chloro(triphenylphosphine)copper(I)]
;
_space_group_IT_number 2
_symmetry_cell_setting triclinic
_symmetry_space_group_name_Hall '-P 1'
_symmetry_space_group_name_H-M 'P -1'
_atom_sites_solution_hydrogens geom
_atom_sites_solution_primary direct
_atom_sites_solution_secondary difmap
_audit_creation_method SHELXL-97
_cell_angle_alpha 96.918(11)
_cell_angle_beta 91.942(7)
_cell_angle_gamma 119.488(8)
_cell_formula_units_Z 2
_cell_length_a 9.7076(6)
_cell_length_b 9.7875(13)
_cell_length_c 26.348(3)
_cell_measurement_reflns_used 24
_cell_measurement_temperature 293(2)
_cell_measurement_theta_max 11
_cell_measurement_theta_min 10
_cell_volume 2150.6(4)
_computing_cell_refinement 'CAD-4 EXPRESS'
_computing_data_collection 'CAD-4 EXPRESS (Enraf--Nonius, 1992)'
_computing_data_reduction 'CAD-4 Processing Program (Hursthouse, 1976)'
_computing_molecular_graphics 'ORTEP-3 (Farrugia, 1997)'
_computing_publication_material SHELXL97
_computing_structure_refinement 'SHELXL97 (Sheldrick, 1997)'
_computing_structure_solution 'SHELXS86 (Sheldrick, 1990)'
_diffrn_ambient_temperature 293(2)
_diffrn_measured_fraction_theta_full 1.000
_diffrn_measured_fraction_theta_max 1.000
_diffrn_measurement_device 'Enraf--Nonius CAD-4'
_diffrn_measurement_method 'scintillation counter; \w/\q'
_diffrn_radiation_monochromator graphite
_diffrn_radiation_source 'fine-focus sealed tube'
_diffrn_radiation_type MoK\a
_diffrn_radiation_wavelength 0.71069
_diffrn_reflns_av_R_equivalents 0.0085
_diffrn_reflns_av_sigmaI/netI 0.0391
_diffrn_reflns_limit_h_max 13
_diffrn_reflns_limit_h_min -13
_diffrn_reflns_limit_k_max 13
_diffrn_reflns_limit_k_min -13
_diffrn_reflns_limit_l_max 37
_diffrn_reflns_limit_l_min -1
_diffrn_reflns_number 12901
_diffrn_reflns_theta_full 29.96
_diffrn_reflns_theta_max 30.0
_diffrn_reflns_theta_min 1.5
_diffrn_standards_decay_% 3.33
_diffrn_standards_interval_time 167
_diffrn_standards_number 3
_exptl_absorpt_coefficient_mu 1.320
_exptl_absorpt_correction_T_max 0.709
_exptl_absorpt_correction_T_min 0.666
_exptl_absorpt_correction_type psi-scan
_exptl_absorpt_process_details '(EMPABS; Sheldrick <i>et al.</i>,  1977)'
_exptl_crystal_colour Orange
_exptl_crystal_density_diffrn 1.459
_exptl_crystal_density_method 'not measured'
_exptl_crystal_description 'hexagonal plate'
_exptl_crystal_F_000 968
_exptl_crystal_size_max 0.51
_exptl_crystal_size_mid 0.33
_exptl_crystal_size_min 0.26
_refine_diff_density_max 0.495
_refine_diff_density_min -0.375
_refine_ls_extinction_method none
_refine_ls_goodness_of_fit_ref 1.052
_refine_ls_hydrogen_treatment refall
_refine_ls_matrix_type full
_refine_ls_number_parameters 665
_refine_ls_number_reflns 12512
_refine_ls_number_restraints 0
_refine_ls_restrained_S_all 1.052
_refine_ls_R_factor_all 0.0449
_refine_ls_R_factor_gt 0.0323
_refine_ls_shift/su_max 0.007
_refine_ls_shift/su_mean 0.001
_refine_ls_structure_factor_coef Fsqd
_refine_ls_weighting_details 'calc w=1/[\s^2^(Fo^2^)+(0.0378P)^2^+0.3413P] where P=(Fo^2^+2Fc^2^)/3'
_refine_ls_weighting_scheme calc
_refine_ls_wR_factor_gt 0.0810
_refine_ls_wR_factor_ref 0.0902
_reflns_number_gt 9568
_reflns_number_total 12512
_reflns_threshold_expression I>2\s(I)
_cod_data_source_file sj2006.cif
_cod_data_source_block I
_cod_depositor_comments
;
The following automatic conversions were performed:
'_symmetry_cell_setting' value 'Triclinic' changed to 'triclinic'
according to '/home/saulius/struct/CIF-dictionaries/cif_core.dic'
dictionary named 'cif_core.dic' version 2.4.1 from 2010-06-29.

Automatic conversion script
Id: cif_fix_enum 1527 2010-12-29 10:47:43Z saulius 

The following automatic conversions were performed:

'_symmetry_cell_setting' value 'Triclinic' changed to 'triclinic'
according to /home/saulius/struct/CIF-dictionaries/cif_core.dic
dictionary named 'cif_core.dic' version 2.4.1 from 2010-06-29.

Automatic conversion script
Id: cif_fix_values 1715 2011-07-08 13:25:40Z adriana 
;
_cod_original_cell_volume 2150.7(4)
_cod_database_code 2208712

loop_
_symmetry_equiv_pos_as_xyz
'x, y, z'
'-x, -y, -z'

loop_
_atom_site_type_symbol
_atom_site_label
_atom_site_fract_x
_atom_site_fract_y
_atom_site_fract_z
_atom_site_U_iso_or_equiv
_atom_site_adp_type
_atom_site_calc_flag
_atom_site_occupancy
Cu Cu1 0.40592(3) 0.58740(3) 0.473401(8) 0.04119(6) Uani d 1
Cl Cl1 0.24327(6) 0.65210(6) 0.52022(2) 0.05034(11) Uani d 1
S S2 0.65773(5) 0.68355(5) 0.52030(2) 0.03894(9) Uani d 1
P P3 0.38077(5) 0.59523(5) 0.38935(2) 0.03279(9) Uani d 1
C C21 0.8034(2) 0.7659(2) 0.48016(7) 0.0374(3) Uani d 1
N N22 0.9057(2) 0.7115(2) 0.47329(7) 0.0459(4) Uani d 1
H H22 0.890(3) 0.628(3) 0.4836(10) 0.061(7) Uiso d 1
C C23 1.0301(3) 0.7729(3) 0.44466(10) 0.0599(6) Uani d 1
H H23 1.091(3) 0.717(4) 0.4421(12) 0.089(9) Uiso d 1
C C24 1.0548(3) 0.8949(3) 0.42032(9) 0.0646(6) Uani d 1
H H24 1.143(3) 0.939(3) 0.4015(10) 0.068(7) Uiso d 1
C C25 0.9531(3) 0.9549(3) 0.42517(9) 0.0620(6) Uani d 1
H H25 0.965(3) 1.036(3) 0.4125(10) 0.069(8) Uiso d 1
C C26 0.8288(2) 0.8928(2) 0.45478(9) 0.0505(5) Uani d 1
H H26 0.767(3) 0.936(3) 0.4631(9) 0.057(7) Uiso d 1
C C311 0.3635(2) 0.7561(2) 0.36688(6) 0.0364(3) Uani d 1
C C312 0.4510(2) 0.9077(2) 0.39528(9) 0.0486(4) Uani d 1
H H312 0.509(3) 0.923(3) 0.4242(9) 0.056(7) Uiso d 1
C C313 0.4521(3) 1.0366(3) 0.37759(11) 0.0606(6) Uani d 1
H H313 0.509(3) 1.132(3) 0.3976(9) 0.059(7) Uiso d 1
C C314 0.3619(3) 1.0132(3) 0.33228(11) 0.0641(6) Uani d 1
H H314 0.360(3) 1.099(3) 0.3220(11) 0.080(8) Uiso d 1
C C315 0.2720(3) 0.8640(3) 0.30486(9) 0.0594(6) Uani d 1
H H315 0.213(3) 0.847(3) 0.2738(11) 0.075(8) Uiso d 1
C C316 0.2720(3) 0.7347(3) 0.32167(7) 0.0475(4) Uani d 1
H H316 0.215(3) 0.629(3) 0.3010(9) 0.050(6) Uiso d 1
C C321 0.1991(2) 0.4178(2) 0.35821(6) 0.0359(3) Uani d 1
C C322 0.0595(2) 0.3779(2) 0.38083(8) 0.0429(4) Uani d 1
H H322 0.065(2) 0.443(2) 0.4128(8) 0.044(5) Uiso d 1
C C323 -0.0823(2) 0.2436(2) 0.35970(9) 0.0515(5) Uani d 1
H H323 -0.176(3) 0.218(3) 0.3772(9) 0.055(6) Uiso d 1
C C324 -0.0849(3) 0.1473(3) 0.31685(10) 0.0584(5) Uani d 1
H H324 -0.178(3) 0.053(3) 0.3020(11) 0.078(8) Uiso d 1
C C325 0.0534(3) 0.1841(3) 0.29438(9) 0.0612(6) Uani d 1
H H325 0.054(3) 0.118(3) 0.2651(11) 0.076(8) Uiso d 1
C C326 0.1953(3) 0.3199(3) 0.31510(8) 0.0491(4) Uani d 1
H H326 0.286(3) 0.345(3) 0.3000(9) 0.059(7) Uiso d 1
C C331 0.5380(2) 0.5914(2) 0.35402(6) 0.0363(3) Uani d 1
C C332 0.5990(2) 0.6760(3) 0.31369(7) 0.0473(4) Uani d 1
H H332 0.551(3) 0.732(3) 0.2996(10) 0.063(7) Uiso d 1
C C333 0.7241(3) 0.6736(3) 0.29025(9) 0.0588(5) Uani d 1
H H333 0.763(3) 0.733(3) 0.2626(10) 0.069(7) Uiso d 1
C C334 0.7889(3) 0.5874(3) 0.30728(10) 0.0639(6) Uani d 1
H H334 0.870(3) 0.583(3) 0.2895(10) 0.066(7) Uiso d 1
C C335 0.7288(3) 0.5025(3) 0.34660(10) 0.0629(6) Uani d 1
H H335 0.765(4) 0.440(4) 0.3557(12) 0.095(10) Uiso d 1
C C336 0.6045(3) 0.5050(3) 0.37042(8) 0.0492(4) Uani d 1
H H336 0.565(3) 0.448(3) 0.3969(9) 0.055(6) Uiso d 1
Cu Cu2 0.67700(3) 0.57400(3) 0.972730(8) 0.04193(6) Uani d 1
Cl Cl4 0.91200(6) 0.76884(6) 1.02008(2) 0.04906(11) Uani d 1
S S5 0.53029(5) 0.35694(5) 1.01763(2) 0.03940(9) Uani d 1
P P6 0.69444(5) 0.53304(5) 0.88861(15) 0.03279(9) Uani d 1
C C51 0.4583(2) 0.1774(2) 0.97822(6) 0.0369(3) Uani d 1
N N52 0.3007(2) 0.0718(2) 0.97295(6) 0.0443(3) Uani d 1
H H52 0.237(3) 0.108(3) 0.9851(9) 0.056(6) Uiso d 1
C C53 0.2329(3) -0.0763(3) 0.94562(9) 0.0543(5) Uani d 1
H H53 0.119(4) -0.142(3) 0.9440(11) 0.084(9) Uiso d 1
C C54 0.3230(3) -0.1262(3) 0.92092(9) 0.0573(5) Uani d 1
H H54 0.275(3) -0.233(3) 0.9013(11) 0.079(8) Uiso d 1
C C55 0.4853(3) -0.0221(3) 0.92406(9) 0.0567(5) Uani d 1
H H55 0.552(3) -0.046(3) 0.9081(11) 0.077(8) Uiso d 1
C C56 0.5528(3) 0.1272(2) 0.95219(8) 0.0470(4) Uani d 1
H H56 0.659(3) 0.197(3) 0.9552(9) 0.054(6) Uiso d 1
C C611 0.86699(19) 0.52757(19) 0.86564(6) 0.0354(3) Uani d 1
C C612 0.9391(2) 0.4646(2) 0.89408(8) 0.0448(4) Uani d 1
H H612 0.904(3) 0.435(3) 0.9251(9) 0.056(6) Uiso d 1
C C613 1.0626(3) 0.4459(3) 0.87622(10) 0.0560(5) Uani d 1
H H613 1.099(3) 0.404(3) 0.8960(10) 0.070(8) Uiso d 1
C C614 1.1174(3) 0.4939(3) 0.83021(10) 0.0589(6) Uani d 1
H H614 1.199(3) 0.485(3) 0.8190(10) 0.075(8) Uiso d 1
C C615 1.0508(3) 0.5608(3) 0.80242(9) 0.0570(5) Uani d 1
H H615 1.087(3) 0.596(3) 0.7704(11) 0.073(8) Uiso d 1
C C616 0.9258(2) 0.5779(2) 0.81962(7) 0.0459(4) Uani d 1
H H616 0.882(3) 0.622(3) 0.7981(9) 0.060(7) Uiso d 1
C C621 0.6913(2) 0.6879(2) 0.85701(7) 0.0375(3) Uani d 1
C C622 0.7960(2) 0.8450(2) 0.87937(9) 0.0473(4) Uani d 1
H H622 0.864(3) 0.863(3) 0.9088(9) 0.055(6) Uiso d 1
C C623 0.8008(3) 0.9692(3) 0.85752(11) 0.0591(6) Uani d 1
H H623 0.870(3) 1.071(3) 0.8738(10) 0.066(7) Uiso d 1
C C624 0.6995(3) 0.9369(3) 0.81414(11) 0.0662(7) Uani d 1
H H624 0.699(3) 1.024(4) 0.8017(12) 0.087(9) Uiso d 1
C C625 0.5944(4) 0.7833(4) 0.79248(10) 0.0673(7) Uani d 1
H H625 0.518(3) 0.755(3) 0.7643(11) 0.072(8) Uiso d 1
C C626 0.5900(3) 0.6573(3) 0.81357(8) 0.0507(5) Uani d 1
H H626 0.521(3) 0.554(3) 0.7991(9) 0.052(6) Uiso d 1
C C631 0.5278(2) 0.3475(2) 0.85461(6) 0.0362(3) Uani d 1
C C632 0.5436(2) 0.2483(2) 0.81579(8) 0.0462(4) Uani d 1
H H632 0.638(3) 0.284(3) 0.8037(9) 0.058(7) Uiso d 1
C C633 0.4137(3) 0.1016(3) 0.79546(9) 0.0575(5) Uani d 1
H H633 0.429(3) 0.037(3) 0.7695(10) 0.068(7) Uiso d 1
C C634 0.2677(3) 0.0541(3) 0.81331(9) 0.0597(6) Uani d 1
H H634 0.178(3) -0.050(3) 0.8023(10) 0.073(8) Uiso d 1
C C635 0.2497(3) 0.1526(3) 0.85091(9) 0.0596(6) Uani d 1
H H635 0.159(3) 0.120(3) 0.8646(11) 0.073(8) Uiso d 1
C C636 0.3788(2) 0.2982(3) 0.87186(8) 0.0477(4) Uani d 1
H H636 0.369(3) 0.370(3) 0.9000(9) 0.058(6) Uiso d 1

loop_
_atom_site_aniso_label
_atom_site_aniso_U_11
_atom_site_aniso_U_22
_atom_site_aniso_U_33
_atom_site_aniso_U_12
_atom_site_aniso_U_13
_atom_site_aniso_U_23
Cu1 0.04120(12) 0.05046(13) 0.03162(11) 0.02147(10) 0.00559(8) 0.01180(9)
Cl1 0.0484(2) 0.0510(3) 0.0555(3) 0.0274(2) 0.0132(2) 0.0085(2)
S2 0.0327(2) 0.0374(2) 0.0409(2) 0.0123(2) 0.0035(2) 0.0105(2)
P3 0.0346(2) 0.0373(2) 0.0285(2) 0.0187(2) 0.0041(2) 0.0088(2)
C21 0.0299(7) 0.0348(8) 0.0380(8) 0.0085(6) -0.0018(6) 0.0091(6)
N22 0.0443(8) 0.0412(8) 0.0513(9) 0.0187(7) 0.0116(7) 0.0151(7)
C23 0.0526(12) 0.0588(13) 0.0663(14) 0.0245(10) 0.0220(10) 0.0137(11)
C24 0.0548(13) 0.0641(14) 0.0580(13) 0.0139(11) 0.0189(11) 0.0200(11)
C25 0.0586(13) 0.0527(12) 0.0565(12) 0.0099(10) -0.0016(10) 0.0303(10)
C26 0.0410(10) 0.0472(10) 0.0579(12) 0.0155(8) -0.0039(8) 0.0219(9)
C311 0.0376(8) 0.0400(8) 0.0364(8) 0.0215(7) 0.0088(6) 0.0114(6)
C312 0.0422(10) 0.0469(10) 0.0574(12) 0.0239(8) 0.0002(9) 0.0051(9)
C313 0.0539(12) 0.0386(10) 0.0900(18) 0.0228(9) 0.0133(12) 0.0120(11)
C314 0.0699(15) 0.0595(13) 0.0852(17) 0.0418(12) 0.0291(13) 0.0399(13)
C315 0.0739(15) 0.0739(15) 0.0522(12) 0.0484(13) 0.0131(11) 0.0311(11)
C316 0.0585(11) 0.0528(11) 0.0384(9) 0.0318(9) 0.0049(8) 0.0137(8)
C321 0.0378(8) 0.0371(8) 0.0351(8) 0.0196(7) 0.0016(6) 0.0096(6)
C322 0.0420(9) 0.0407(9) 0.0490(10) 0.0224(8) 0.0067(8) 0.0090(8)
C323 0.0385(9) 0.0491(11) 0.0655(13) 0.0194(8) 0.0035(9) 0.0166(9)
C324 0.0482(11) 0.0468(11) 0.0647(14) 0.0137(9) -0.0124(10) 0.0058(10)
C325 0.0636(14) 0.0563(12) 0.0500(12) 0.0242(11) -0.0082(10) -0.0089(10)
C326 0.0482(10) 0.0541(11) 0.0407(10) 0.0239(9) 0.0023(8) 0.0010(8)
C331 0.0358(8) 0.0418(8) 0.0314(7) 0.0199(7) 0.0023(6) 0.0048(6)
C332 0.0494(10) 0.0570(11) 0.0413(9) 0.0289(9) 0.0135(8) 0.0153(8)
C333 0.0577(13) 0.0716(14) 0.0503(12) 0.0325(11) 0.0224(10) 0.0153(10)
C334 0.0509(12) 0.0798(16) 0.0626(14) 0.0367(12) 0.0148(10) -0.0047(12)
C335 0.0637(14) 0.0808(16) 0.0644(14) 0.0525(13) 0.0078(11) 0.0062(12)
C336 0.0534(11) 0.0577(11) 0.0486(11) 0.0357(10) 0.0087(9) 0.0131(9)
Cu2 0.04974(13) 0.04424(12) 0.03210(11) 0.02372(10) 0.00784(9) 0.00510(8)
Cl4 0.0427(2) 0.0490(2) 0.0527(3) 0.0216(2) 0.00076(19) 0.0057(2)
S5 0.0467(2) 0.0353(2) 0.0420(2) 0.0237(2) 0.0100(2) 0.0103(2)
P6 0.0348(2) 0.0365(2) 0.0288(2) 0.0189(2) 0.0054(2) 0.0056(2)
C51 0.0466(9) 0.0357(8) 0.0374(8) 0.0248(7) 0.0124(7) 0.0156(6)
N52 0.0447(8) 0.0421(8) 0.0515(9) 0.0255(7) 0.0099(7) 0.0080(7)
C53 0.0540(12) 0.0438(10) 0.0610(13) 0.0224(9) 0.0017(10) 0.0050(9)
C54 0.0787(15) 0.0453(11) 0.0521(12) 0.0352(11) 0.0066(11) 0.0025(9)
C55 0.0817(16) 0.0585(12) 0.0524(11) 0.0491(12) 0.0303(11) 0.0163(9)
C56 0.0527(11) 0.0452(10) 0.0529(11) 0.0284(9) 0.0238(9) 0.0185(8)
C611 0.0343(8) 0.0362(8) 0.0366(8) 0.0184(7) 0.0053(6) 0.0043(6)
C612 0.0414(9) 0.0450(10) 0.0490(10) 0.0211(8) 0.0045(8) 0.0140(8)
C613 0.0475(11) 0.0542(12) 0.0771(15) 0.0331(10) 0.0034(10) 0.0132(11)
C614 0.0472(11) 0.0621(13) 0.0746(15) 0.0341(10) 0.0154(10) 0.0026(11)
C615 0.0577(12) 0.0675(13) 0.0517(12) 0.0350(11) 0.0218(10) 0.0085(10)
C616 0.0515(10) 0.0575(11) 0.0389(9) 0.0337(9) 0.0120(8) 0.0115(8)
C621 0.0370(8) 0.0450(9) 0.0390(8) 0.0254(7) 0.0115(7) 0.0123(7)
C622 0.0413(9) 0.0459(10) 0.0609(12) 0.0249(8) 0.0090(9) 0.0144(9)
C623 0.0546(12) 0.0464(11) 0.0873(17) 0.0291(10) 0.0265(12) 0.0264(11)
C624 0.0823(17) 0.0750(16) 0.0742(16) 0.0557(14) 0.0362(13) 0.0438(13)
C625 0.0850(17) 0.0925(19) 0.0524(13) 0.0616(16) 0.0102(12) 0.0295(13)
C626 0.0591(12) 0.0599(12) 0.0401(10) 0.0345(10) 0.0029(9) 0.0113(9)
C631 0.0364(8) 0.0388(8) 0.0327(8) 0.0177(7) 0.0036(6) 0.0080(6)
C632 0.0443(10) 0.0478(10) 0.0421(9) 0.0212(8) 0.0030(8) 0.0001(8)
C633 0.0623(13) 0.0506(11) 0.0528(12) 0.0275(10) -0.0076(10) -0.0087(9)
C634 0.0510(12) 0.0475(11) 0.0576(13) 0.0085(9) -0.0103(10) 0.0067(9)
C635 0.0367(10) 0.0699(14) 0.0548(12) 0.0131(10) 0.0015(9) 0.0126(11)
C636 0.0396(9) 0.0554(11) 0.0429(10) 0.0203(8) 0.0060(7) 0.0052(8)

loop_
_atom_type_symbol
_atom_type_description
_atom_type_scat_dispersion_real
_atom_type_scat_dispersion_imag
_atom_type_scat_source
C C 0.0033 0.0016 'International Tables Vol C Tables 4.2.6.8 and 6.1.1.4'
H H 0.0000 0.0000 'International Tables Vol C Tables 4.2.6.8 and 6.1.1.4'
Cl Cl 0.1484 0.1585 'International Tables Vol C Tables 4.2.6.8 and 6.1.1.4'
Cu Cu 0.3201 1.2651 'International Tables Vol C Tables 4.2.6.8 and 6.1.1.4'
N N 0.0061 0.0033 'International Tables Vol C Tables 4.2.6.8 and 6.1.1.4'
P P 0.1023 0.0942 'International Tables Vol C Tables 4.2.6.8 and 6.1.1.4'
S S 0.1246 0.1234 'International Tables Vol C Tables 4.2.6.8 and 6.1.1.4'

loop_
_geom_angle_atom_site_label_1
_geom_angle_atom_site_label_2
_geom_angle_atom_site_label_3
_geom_angle_site_symmetry_3
_geom_angle
_geom_angle_publ_flag
P3 Cu1 Cl1 . 114.15(2) yes
P3 Cu1 S2 . 121.941(19) yes
Cl1 Cu1 S2 . 111.82(2) yes
P3 Cu1 S2 2_666 105.65(2) yes
Cl1 Cu1 S2 2_666 110.26(2) yes
S2 Cu1 S2 2_666 89.362(19) yes
C21 S2 Cu1 . 108.75(6) no
C21 S2 Cu1 2_666 110.70(7) no
Cu1 S2 Cu1 2_666 90.638(19) yes
C311 P3 C331 . 102.99(8) yes
C311 P3 C321 . 102.76(8) yes
C331 P3 C321 . 103.89(8) yes
C311 P3 Cu1 . 120.59(6) yes
C331 P3 Cu1 . 115.04(6) yes
C321 P3 Cu1 . 109.71(6) yes
N22 C21 C26 . 116.15(17) no
N22 C21 S2 . 119.43(13) no
C26 C21 S2 . 124.38(16) no
C21 N22 C23 . 124.51(19) no
C21 N22 H22 . 121.6(18) no
C23 N22 H22 . 113.5(18) no
C24 C23 N22 . 119.5(2) no
C24 C23 H23 . 125.6(18) no
N22 C23 H23 . 114.8(18) no
C23 C24 C25 . 119.0(2) no
C23 C24 H24 . 118.8(17) no
C25 C24 H24 . 122.2(16) no
C26 C25 C24 . 121.0(2) no
C26 C25 H25 . 115.0(18) no
C24 C25 H25 . 123.9(18) no
C25 C26 C21 . 119.9(2) no
C25 C26 H26 . 124.9(16) no
C21 C26 H26 . 114.7(16) no
C312 C311 C316 . 118.74(17) no
C312 C311 P3 . 118.23(14) no
C316 C311 P3 . 122.98(14) no
C313 C312 C311 . 120.4(2) no
C313 C312 H312 . 119.9(15) no
C311 C312 H312 . 119.6(15) no
C314 C313 C312 . 119.9(2) no
C314 C313 H313 . 122.9(16) no
C312 C313 H313 . 117.1(16) no
C315 C314 C313 . 120.1(2) no
C315 C314 H314 . 121.2(18) no
C313 C314 H314 . 118.7(18) no
C314 C315 C316 . 120.6(2) no
C314 C315 H315 . 120.7(17) no
C316 C315 H315 . 118.6(17) no
C315 C316 C311 . 120.2(2) no
C315 C316 H316 . 121.0(13) no
C311 C316 H316 . 118.6(13) no
C326 C321 C322 . 119.10(17) no
C326 C321 P3 . 123.55(14) no
C322 C321 P3 . 117.30(13) no
C323 C322 C321 . 120.43(19) no
C323 C322 H322 . 121.0(12) no
C321 C322 H322 . 118.5(12) no
C324 C323 C322 . 120.0(2) no
C324 C323 H323 . 121.9(14) no
C322 C323 H323 . 117.9(14) no
C323 C324 C325 . 120.2(2) no
C323 C324 H324 . 122.7(17) no
C325 C324 H324 . 117.1(17) no
C324 C325 C326 . 119.8(2) no
C324 C325 H325 . 121.4(17) no
C326 C325 H325 . 118.8(17) no
C321 C326 C325 . 120.4(2) no
C321 C326 H326 . 119.8(15) no
C325 C326 H326 . 119.8(15) no
C336 C331 C332 . 118.82(17) no
C336 C331 P3 . 117.40(14) no
C332 C331 P3 . 123.70(14) no
C333 C332 C331 . 120.5(2) no
C333 C332 H332 . 118.2(15) no
C331 C332 H332 . 121.2(15) no
C334 C333 C332 . 119.8(2) no
C334 C333 H333 . 121.9(16) no
C332 C333 H333 . 118.4(16) no
C335 C334 C333 . 120.2(2) no
C335 C334 H334 . 121.6(16) no
C333 C334 H334 . 118.1(16) no
C334 C335 C336 . 120.4(2) no
C334 C335 H335 . 120(2) no
C336 C335 H335 . 119(2) no
C331 C336 C335 . 120.3(2) no
C331 C336 H336 . 120.2(15) no
C335 C336 H336 . 119.4(15) no
P6 Cu2 Cl4 . 114.24(2) yes
P6 Cu2 S5 . 120.99(2) yes
Cl4 Cu2 S5 . 112.23(2) yes
P6 Cu2 S5 2_667 107.029(19) yes
Cl4 Cu2 S5 2_667 110.30(2) yes
S5 Cu2 S5 2_667 88.403(19) yes
C51 S5 Cu2 . 111.47(6) no
C51 S5 Cu2 2_667 110.75(6) no
Cu2 S5 Cu2 2_667 91.598(18) yes
C611 P6 C631 . 102.77(8) yes
C611 P6 C621 . 102.59(8) yes
C631 P6 C621 . 104.63(8) yes
C611 P6 Cu2 . 120.54(6) yes
C631 P6 Cu2 . 113.53(6) yes
C621 P6 Cu2 . 111.10(6) yes
N52 C51 C56 . 116.00(17) no
N52 C51 S5 . 119.27(13) no
C56 C51 S5 . 124.67(15) no
C51 N52 C53 . 124.13(18) no
C51 N52 H52 . 116.8(15) no
C53 N52 H52 . 118.5(16) no
C54 C53 N52 . 120.3(2) no
C54 C53 H53 . 122.2(18) no
N52 C53 H53 . 117.5(18) no
C53 C54 C55 . 118.3(2) no
C53 C54 H54 . 120.9(17) no
C55 C54 H54 . 120.8(17) no
C56 C55 C54 . 120.9(2) no
C56 C55 H55 . 115.8(19) no
C54 C55 H55 . 123.3(19) no
C55 C56 C51 . 120.4(2) no
C55 C56 H56 . 122.4(15) no
C51 C56 H56 . 117.2(15) no
C612 C611 C616 . 118.57(17) no
C612 C611 P6 . 118.52(14) no
C616 C611 P6 . 122.85(14) no
C613 C612 C611 . 120.83(19) no
C613 C612 H612 . 119.6(15) no
C611 C612 H612 . 119.6(15) no
C614 C613 C612 . 119.7(2) no
C614 C613 H613 . 125.6(18) no
C612 C613 H613 . 114.7(18) no
C615 C614 C613 . 120.2(2) no
C615 C614 H614 . 119.7(18) no
C613 C614 H614 . 120.0(18) no
C614 C615 C616 . 120.5(2) no
C614 C615 H615 . 122.1(17) no
C616 C615 H615 . 117.4(16) no
C615 C616 C611 . 120.19(19) no
C615 C616 H616 . 116.6(15) no
C611 C616 H616 . 123.2(15) no
C626 C621 C622 . 119.31(18) no
C626 C621 P6 . 123.84(15) no
C622 C621 P6 . 116.83(14) no
C623 C622 C621 . 120.2(2) no
C623 C622 H622 . 121.8(15) no
C621 C622 H622 . 117.9(14) no
C624 C623 C622 . 119.8(2) no
C624 C623 H623 . 122.5(17) no
C622 C623 H623 . 117.6(17) no
C625 C624 C623 . 120.5(2) no
C625 C624 H624 . 121.3(19) no
C623 C624 H624 . 118.0(19) no
C624 C625 C626 . 120.3(2) no
C624 C625 H625 . 123.5(17) no
C626 C625 H625 . 116.0(17) no
C621 C626 C625 . 119.9(2) no
C621 C626 H626 . 119.3(15) no
C625 C626 H626 . 120.8(15) no
C632 C631 C636 . 118.80(17) no
C632 C631 P6 . 123.90(14) no
C636 C631 P6 . 117.11(14) no
C633 C632 C631 . 120.3(2) no
C633 C632 H632 . 121.6(15) no
C631 C632 H632 . 118.0(16) no
C634 C633 C632 . 120.1(2) no
C634 C633 H633 . 121.9(17) no
C632 C633 H633 . 118.0(17) no
C635 C634 C633 . 120.1(2) no
C635 C634 H634 . 117.4(16) no
C633 C634 H634 . 122.3(16) no
C634 C635 C636 . 120.2(2) no
C634 C635 H635 . 120.9(18) no
C636 C635 H635 . 118.5(18) no
C635 C636 C631 . 120.4(2) no
C635 C636 H636 . 121.3(14) no
C631 C636 H636 . 118.3(14) no

loop_
_geom_bond_atom_site_label_1
_geom_bond_atom_site_label_2
_geom_bond_site_symmetry_2
_geom_bond_distance
_geom_bond_publ_flag
Cu1 Cl1 . 2.3116(6) yes
Cu1 S2 . 2.3745(5) yes
Cu1 S2 2_666 2.4375(6) yes
Cu1 P3 . 2.2344(5) yes
S2 Cu1 2_666 2.4376(6) no
S2 C21 . 1.7184(18) yes
P3 C311 . 1.8257(17) yes
P3 C321 . 1.8283(17) yes
P3 C331 . 1.8282(17) yes
C21 N22 . 1.346(2) no
C21 C26 . 1.400(3) no
N22 C23 . 1.359(3) no
N22 H22 . 0.84(3) no
C23 C24 . 1.344(4) no
C23 H23 . 0.98(3) no
C24 C25 . 1.377(4) no
C24 H24 . 0.94(3) no
C25 C26 . 1.375(3) no
C25 H25 . 0.85(3) no
C26 H26 . 0.90(2) no
C311 C312 . 1.390(3) no
C311 C316 . 1.392(3) no
C312 C313 . 1.392(3) no
C312 H312 . 0.89(2) no
C313 C314 . 1.382(4) no
C313 H313 . 0.90(2) no
C314 C315 . 1.365(4) no
C314 H314 . 0.92(3) no
C315 C316 . 1.389(3) no
C315 H315 . 0.93(3) no
C316 H316 . 0.97(2) no
C321 C326 . 1.382(3) no
C321 C322 . 1.391(2) no
C322 C323 . 1.387(3) no
C322 H322 . 0.98(2) no
C323 C324 . 1.372(3) no
C323 H323 . 0.97(2) no
C324 C325 . 1.383(4) no
C324 H324 . 0.94(3) no
C325 C326 . 1.390(3) no
C325 H325 . 0.95(3) no
C326 H326 . 0.91(2) no
C331 C336 . 1.386(3) no
C331 C332 . 1.392(2) no
C332 C333 . 1.390(3) no
C332 H332 . 0.97(3) no
C333 C334 . 1.380(4) no
C333 H333 . 0.95(3) no
C334 C335 . 1.369(4) no
C334 H334 . 0.94(3) no
C335 C336 . 1.389(3) no
C335 H335 . 0.89(3) no
C336 H336 . 0.92(2) no
Cu2 Cl4 . 2.3127(6) yes
Cu2 S5 . 2.3838(6) yes
Cu2 S5 2_667 2.4296(5) yes
Cu2 P6 . 2.2316(5) yes
S5 C51 . 1.7194(18) no
S5 Cu2 2_667 2.4296(5) yes
P6 C611 . 1.8232(17) yes
P6 C621 . 1.8269(18) yes
P6 C631 . 1.8263(18) yes
C51 N52 . 1.350(2) no
C51 C56 . 1.399(3) no
N52 C53 . 1.353(3) no
N52 H52 . 0.91(2) no
C53 C54 . 1.346(3) no
C53 H53 . 0.97(3) no
C54 C55 . 1.384(4) no
C54 H54 . 0.98(3) no
C55 C56 . 1.370(3) no
C55 H55 . 0.89(3) no
C56 H56 . 0.91(2) no
C611 C612 . 1.389(3) no
C611 C616 . 1.397(2) no
C612 C613 . 1.389(3) no
C612 H612 . 0.92(2) no
C613 C614 . 1.381(4) no
C613 H613 . 0.87(3) no
C614 C615 . 1.372(4) no
C614 H614 . 0.90(3) no
C615 C616 . 1.387(3) no
C615 H615 . 0.96(3) no
C616 H616 . 0.95(3) no
C621 C626 . 1.385(3) no
C621 C622 . 1.396(3) no
C622 C623 . 1.387(3) no
C622 H622 . 0.94(2) no
C623 C624 . 1.380(4) no
C623 H623 . 0.92(3) no
C624 C625 . 1.367(4) no
C624 H624 . 0.95(3) no
C625 C626 . 1.395(3) no
C625 H625 . 0.94(3) no
C626 H626 . 0.91(2) no
C631 C632 . 1.390(3) no
C631 C636 . 1.393(2) no
C632 C633 . 1.387(3) no
C632 H632 . 0.89(2) no
C633 C634 . 1.377(3) no
C633 H633 . 0.94(3) no
C634 C635 . 1.374(4) no
C634 H634 . 0.96(3) no
C635 C636 . 1.383(3) no
C635 H635 . 0.88(3) no
C636 H636 . 1.00(2) no

loop_
_geom_hbond_atom_site_label_D
_geom_hbond_atom_site_label_H
_geom_hbond_atom_site_label_A
_geom_hbond_site_symmetry_A
_geom_hbond_distance_DH
_geom_hbond_distance_HA
_geom_hbond_distance_DA
_geom_hbond_angle_DHA
_geom_hbond_publ_flag
N22 H22 Cl1 2_666 0.84(3) 2.37(3) 3.1436(18) 153(2) no
N52 H52 Cl4 2_667 0.91(2) 2.30(2) 3.1398(17) 154(2) no

loop_
_geom_torsion_atom_site_label_1
_geom_torsion_atom_site_label_2
_geom_torsion_atom_site_label_3
_geom_torsion_atom_site_label_4
_geom_torsion_site_symmetry_1
_geom_torsion_site_symmetry_4
_geom_torsion
_geom_torsion_publ_flag
P3 Cu1 S2 C21 . . 4.03(7) no
Cl1 Cu1 S2 C21 . . -136.22(7) no
S2 Cu1 S2 C21 2_666 . 112.15(7) no
P3 Cu1 S2 Cu1 . 2_666 -108.12(2) no
Cl1 Cu1 S2 Cu1 . 2_666 111.63(2) no
S2 Cu1 S2 Cu1 2_666 2_666 0.0 no
Cl1 Cu1 P3 C311 . . 41.80(7) no
S2 Cu1 P3 C311 . . -97.62(7) no
S2 Cu1 P3 C311 2_666 . 163.12(7) no
Cl1 Cu1 P3 C331 . . 166.17(6) no
S2 Cu1 P3 C331 . . 26.75(7) no
S2 Cu1 P3 C331 2_666 . -72.52(6) no
Cl1 Cu1 P3 C321 . . -77.17(6) no
S2 Cu1 P3 C321 . . 143.41(6) no
S2 Cu1 P3 C321 2_666 . 44.14(6) no
Cu1 S2 C21 N22 . . -123.41(13) no
Cu1 S2 C21 N22 2_666 . -25.32(16) no
Cu1 S2 C21 C26 . . 59.17(17) no
Cu1 S2 C21 C26 2_666 . 157.27(15) no
C26 C21 N22 C23 . . 1.2(3) no
S2 C21 N22 C23 . . -176.46(17) no
C21 N22 C23 C24 . . -1.1(4) no
N22 C23 C24 C25 . . 0.1(4) no
C23 C24 C25 C26 . . 0.7(4) no
C24 C25 C26 C21 . . -0.6(3) no
N22 C21 C26 C25 . . -0.3(3) no
S2 C21 C26 C25 . . 177.17(17) no
C331 P3 C311 C312 . . -93.35(15) no
C321 P3 C311 C312 . . 158.90(15) no
Cu1 P3 C311 C312 . . 36.51(17) no
C331 P3 C311 C316 . . 84.04(16) no
C321 P3 C311 C316 . . -23.71(17) no
Cu1 P3 C311 C316 . . -146.09(14) no
C316 C311 C312 C313 . . -2.7(3) no
P3 C311 C312 C313 . . 174.78(17) no
C311 C312 C313 C314 . . 2.0(3) no
C312 C313 C314 C315 . . -0.1(4) no
C313 C314 C315 C316 . . -1.0(4) no
C314 C315 C316 C311 . . 0.2(3) no
C312 C311 C316 C315 . . 1.7(3) no
P3 C311 C316 C315 . . -175.71(16) no
C311 P3 C321 C326 . . 102.17(17) no
C331 P3 C321 C326 . . -4.89(18) no
Cu1 P3 C321 C326 . . -128.38(15) no
C311 P3 C321 C322 . . -80.35(15) no
C331 P3 C321 C322 . . 172.59(13) no
Cu1 P3 C321 C322 . . 49.10(14) no
C326 C321 C322 C323 . . -1.5(3) no
P3 C321 C322 C323 . . -179.11(15) no
C321 C322 C323 C324 . . 1.4(3) no
C322 C323 C324 C325 . . -0.4(3) no
C323 C324 C325 C326 . . -0.5(4) no
C322 C321 C326 C325 . . 0.6(3) no
P3 C321 C326 C325 . . 178.04(17) no
C324 C325 C326 C321 . . 0.4(4) no
C311 P3 C331 C336 . . 166.35(15) no
C321 P3 C331 C336 . . -86.75(16) no
Cu1 P3 C331 C336 . . 33.18(17) no
C311 P3 C331 C332 . . -10.35(18) no
C321 P3 C331 C332 . . 96.54(17) no
Cu1 P3 C331 C332 . . -143.53(14) no
C336 C331 C332 C333 . . 0.1(3) no
P3 C331 C332 C333 . . 176.79(17) no
C331 C332 C333 C334 . . -0.4(3) no
C332 C333 C334 C335 . . 1.0(4) no
C333 C334 C335 C336 . . -1.4(4) no
C332 C331 C336 C335 . . -0.5(3) no
P3 C331 C336 C335 . . -177.38(18) no
C334 C335 C336 C331 . . 1.1(4) no
P6 Cu2 S5 C51 . . 4.10(7) no
Cl4 Cu2 S5 C51 . . -135.62(7) no
S5 Cu2 S5 C51 2_667 . 113.07(7) no
P6 Cu2 S5 Cu2 . 2_667 -108.97(2) no
Cl4 Cu2 S5 Cu2 . 2_667 111.31(2) no
S5 Cu2 S5 Cu2 2_667 2_667 0.0 no
Cl4 Cu2 P6 C611 . . 42.17(7) no
S5 Cu2 P6 C611 . . -96.80(7) no
S5 Cu2 P6 C611 2_667 . 164.57(6) no
Cl4 Cu2 P6 C631 . . 164.64(6) no
S5 Cu2 P6 C631 . . 25.66(7) no
S5 Cu2 P6 C631 2_667 . -72.97(6) no
Cl4 Cu2 P6 C621 . . -77.76(6) no
S5 Cu2 P6 C621 . . 143.27(6) no
S5 Cu2 P6 C621 2_667 . 44.64(6) no
Cu2 S5 C51 N52 . . -124.42(13) no
Cu2 S5 C51 N52 2_667 . -23.99(15) no
Cu2 S5 C51 C56 . . 58.62(17) no
Cu2 S5 C51 C56 2_667 . 159.05(14) no
C56 C51 N52 C53 . . 1.6(3) no
S5 C51 N52 C53 . . -175.66(16) no
C51 N52 C53 C54 . . -0.9(3) no
N52 C53 C54 C55 . . -0.4(3) no
C53 C54 C55 C56 . . 0.9(3) no
C54 C55 C56 C51 . . -0.2(3) no
N52 C51 C56 C55 . . -1.0(3) no
S5 C51 C56 C55 . . 176.05(16) no
C631 P6 C611 C612 . . -93.21(15) no
C621 P6 C611 C612 . . 158.36(15) no
Cu2 P6 C611 C612 . . 34.31(17) no
C631 P6 C611 C616 . . 84.08(17) no
C621 P6 C611 C616 . . -24.35(17) no
Cu2 P6 C611 C616 . . -148.40(14) no
C616 C611 C612 C613 . . -2.6(3) no
P6 C611 C612 C613 . . 174.78(16) no
C611 C612 C613 C614 . . 1.6(3) no
C612 C613 C614 C615 . . 0.4(4) no
C613 C614 C615 C616 . . -1.3(4) no
C614 C615 C616 C611 . . 0.3(3) no
C612 C611 C616 C615 . . 1.7(3) no
P6 C611 C616 C615 . . -175.62(17) no
C611 P6 C621 C626 . . 101.18(17) no
C631 P6 C621 C626 . . -5.82(18) no
Cu2 P6 C621 C626 . . -128.72(15) no
C611 P6 C621 C622 . . -80.27(15) no
C631 P6 C621 C622 . . 172.73(14) no
Cu2 P6 C621 C622 . . 49.83(15) no
C626 C621 C622 C623 . . -1.5(3) no
P6 C621 C622 C623 . . 179.84(16) no
C621 C622 C623 C624 . . 1.3(3) no
C622 C623 C624 C625 . . -0.1(4) no
C623 C624 C625 C626 . . -0.9(4) no
C622 C621 C626 C625 . . 0.6(3) no
P6 C621 C626 C625 . . 179.07(17) no
C624 C625 C626 C621 . . 0.7(4) no
C611 P6 C631 C632 . . -8.33(18) no
C621 P6 C631 C632 . . 98.54(17) no
Cu2 P6 C631 C632 . . -140.16(15) no
C611 P6 C631 C636 . . 166.48(15) no
C621 P6 C631 C636 . . -86.65(16) no
Cu2 P6 C631 C636 . . 34.65(16) no
C636 C631 C632 C633 . . -1.3(3) no
P6 C631 C632 C633 . . 173.43(17) no
C631 C632 C633 C634 . . 0.6(3) no
C632 C633 C634 C635 . . 0.8(4) no
C633 C634 C635 C636 . . -1.5(4) no
C634 C635 C636 C631 . . 0.8(3) no
C632 C631 C636 C635 . . 0.5(3) no
P6 C631 C636 C635 . . -174.53(17) no
